data_7245287
loop_
_publ_author_name
'Hou, Ying'
'Duan, Yin-Rong'
'Ding, Man-Hua'
'Tang, Lin-Li'
'Zeng, Fei'

_publ_section_title
;
 Adsorptive separation of para-xylene by nonporous adaptive crystals of
 phenanthrene[2]arene
;
_journal_issue 34
_journal_name_full 'RSC Advances'
_journal_page_first 22060
_journal_page_last 22063
_journal_paper_doi 10.1039/D2RA03773D
_journal_volume 12
_journal_year 2022
_chemical_formula_moiety 'C66 H60 O12, C8 H10'
_chemical_formula_sum 'C74 H70 O12'
_chemical_formula_weight 1151.30
_space_group_crystal_system monoclinic
_space_group_IT_number 14
_space_group_name_Hall '-P 2yn'
_space_group_name_H-M_alt 'P 1 21/n 1'
_atom_sites_solution_hydrogens geom
_atom_sites_solution_primary dual
_audit_creation_date 2022-03-22
_audit_creation_method
;
Olex2 1.5
(compiled 2021.12.09 svn.r5202d8cf for OlexSys, GUI svn.r6439)
;
_audit_update_record
;
2022-04-09 deposited with the CCDC.	2022-08-03 downloaded from the CCDC.
;
_cell_angle_alpha 90
_cell_angle_beta 104.502(3)
_cell_angle_gamma 90
_cell_formula_units_Z 2
_cell_length_a 15.047(4)
_cell_length_b 8.2362(19)
_cell_length_c 26.661(6)
_cell_measurement_reflns_used 9125
_cell_measurement_temperature 300.00
_cell_measurement_theta_max 27.13
_cell_measurement_theta_min 2.43
_cell_volume 3198.8(13)
_computing_data_collection 'Bruker SMART APEX II diffractrometer'
_computing_molecular_graphics 'Olex2 1.5 (Dolomanov et al., 2009)'
_computing_publication_material 'Olex2 1.5 (Dolomanov et al., 2009)'
_computing_structure_refinement 'SHELXL 2019/2 (Sheldrick, 2015)'
_computing_structure_solution 'SHELXT 2014/4 (Sheldrick, 2014)'
_diffrn_ambient_temperature 300.00
_diffrn_detector 'CCD area detector'
_diffrn_measured_fraction_theta_full 0.996
_diffrn_measured_fraction_theta_max 0.986
_diffrn_measurement_device 'three-circle diffractometer'
_diffrn_measurement_device_type 'Bruker APEX-II CCD'
_diffrn_measurement_method '\f and \w scans'
_diffrn_radiation_monochromator graphite
_diffrn_radiation_probe x-ray
_diffrn_radiation_type MoK\a
_diffrn_radiation_wavelength 0.71073
_diffrn_reflns_av_R_equivalents 0.0355
_diffrn_reflns_av_unetI/netI 0.0303
_diffrn_reflns_Laue_measured_fraction_full 0.996
_diffrn_reflns_Laue_measured_fraction_max 0.986
_diffrn_reflns_limit_h_max 19
_diffrn_reflns_limit_h_min -19
_diffrn_reflns_limit_k_max 10
_diffrn_reflns_limit_k_min -10
_diffrn_reflns_limit_l_max 33
_diffrn_reflns_limit_l_min -34
_diffrn_reflns_number 34096
_diffrn_reflns_point_group_measured_fraction_full 0.996
_diffrn_reflns_point_group_measured_fraction_max 0.986
_diffrn_reflns_theta_full 25.242
_diffrn_reflns_theta_max 27.466
_diffrn_reflns_theta_min 1.423
_diffrn_source 'sealed X-ray tube'
_diffrn_source_current 30.0
_diffrn_source_power 1.5
_diffrn_source_target Mo
_diffrn_source_voltage 50.0
_diffrn_standards_number 0
_exptl_absorpt_coefficient_mu 0.080
_exptl_absorpt_correction_type none
_exptl_crystal_colour 'clear light colourless'
_exptl_crystal_colour_lustre clear
_exptl_crystal_colour_modifier light
_exptl_crystal_colour_primary colourless
_exptl_crystal_density_diffrn 1.195
_exptl_crystal_description block
_exptl_crystal_F_000 1220
_exptl_crystal_size_max 0.13
_exptl_crystal_size_mid 0.12
_exptl_crystal_size_min 0.11
_refine_diff_density_max 0.419
_refine_diff_density_min -0.409
_refine_diff_density_rms 0.047
_refine_ls_extinction_method none
_refine_ls_goodness_of_fit_ref 1.059
_refine_ls_hydrogen_treatment constr
_refine_ls_matrix_type full
_refine_ls_number_parameters 569
_refine_ls_number_reflns 7226
_refine_ls_number_restraints 850
_refine_ls_restrained_S_all 1.105
_refine_ls_R_factor_all 0.0899
_refine_ls_R_factor_gt 0.0627
_refine_ls_shift/su_max 0.000
_refine_ls_shift/su_mean 0.000
_refine_ls_structure_factor_coef Fsqd
_refine_ls_weighting_details 'w=1/[\s^2^(Fo^2^)+(0.1176P)^2^+0.5847P] where P=(Fo^2^+2Fc^2^)/3'
_refine_ls_weighting_scheme calc
_refine_ls_wR_factor_gt 0.1826
_refine_ls_wR_factor_ref 0.2054
_reflns_Friedel_coverage 0.000
_reflns_number_gt 4827
_reflns_number_total 7226
_reflns_threshold_expression 'I > 2\s(I)'
_cod_data_source_file d2ra03773d2.cif
_cod_data_source_block 22022501_0m_a
_cod_original_cell_volume 3198.7(13)
_cod_database_code 7245287
_shelx_shelxl_version_number 2019/2
_shelx_space_group_comment
;
The symmetry employed for this shelxl refinement is uniquely defined
by the following loop, which should always be used as a source of
symmetry information in preference to the above space-group names.
They are only intended as comments.
;
_shelx_estimated_absorpt_t_max 0.991
_shelx_estimated_absorpt_t_min 0.990
_exptl_crystal_mounting_method 'The title complex was mounted in a sealed capillary.'
_olex2_refinement_description
;
1. Fixed Uiso
 At 1.2 times of:
  All C(H) groups, All C(H,H) groups
 At 1.5 times of:
  All C(H,H,H) groups
2. Restrained distances
 C40-C34 = C41-C37
 1.5 with sigma of 0.01
 O5A-C26A \\sim O5-C26
 with sigma of 0.02
 C26A-C31A \\sim C26-C31
 with sigma of 0.02
 C40-C39 \\sim C40-C35
 with sigma of 0.02
 C41-C36 \\sim C41-C38
 with sigma of 0.02
 C26-C25 \\sim C26A-C25
 with sigma of 0.02
 O5-C31 \\sim O5A-C31A
 with sigma of 0.02
 C30A-C29A \\sim C30-C29
 with sigma of 0.02
 C30-C25 \\sim C30A-C25
 with sigma of 0.02
 O6-C32 \\sim O6A-C32A
 with sigma of 0.02
 C29-C28 \\sim C29A-C28
 with sigma of 0.02
 C32-C29 \\sim C32A-C29A
 with sigma of 0.02
 C28-C27 \\sim C28-C27A
 with sigma of 0.02
 O6-C29 \\sim O6A-C29A
 with sigma of 0.02
 O4-C21 \\sim O4A-C21A
 with sigma of 0.02
 C22A-C17 \\sim C22-C17
 with sigma of 0.02
 O4-C24 \\sim O4A-C24A
 with sigma of 0.02
 C24-C21 \\sim C24A-C21A
 with sigma of 0.02
 C22A-C21A \\sim C22-C21
 with sigma of 0.02
 O3-C23 \\sim O3A-C23A
 with sigma of 0.02
 C21A-C20 \\sim C21-C20
 with sigma of 0.02
 C19-C18 \\sim C19A-C18A
 with sigma of 0.02
 O3-C18 \\sim O3A-C18A
 with sigma of 0.02
 C20-C19 \\sim C20-C19A
 with sigma of 0.02
 C18-C23 \\sim C18A-C23A
 with sigma of 0.02
 C18-C17 \\sim C18A-C17
 with sigma of 0.02
3. Restrained planarity
 C29A, C30A, C25, C26A, C27A, C28, O6A, O5A
 with sigma of 0.1
 C39, C34, C40, C35, C38, C36, C37, C41
 with sigma of 0.1
 C28, C29, C30, C25, C26, C27, O5, O6
 with sigma of 0.1
 C19A, C18A, C17, C22A, C20, C21A, O4A, O3A
 with sigma of 0.1
 O3, C18, C17, C22, C21, C20, C19, O4
 with sigma of 0.1
4. Uiso/Uaniso restraints and constraints
O5 \\sim C27 \\sim C31 \\sim O5A \\sim C26A \\sim C27A \\sim C31A \\sim C26
\\sim O6 \\sim C32 \\sim O6A \\sim C32A \\sim C29 \\sim C30 \\sim C29A \\sim
C30A: within 2A with sigma of 0.01 and sigma for terminal atoms of 0.02 within
2A
C34 \\sim C39 \\sim C35 \\sim C40 \\sim C38 \\sim C36 \\sim C37 \\sim C41:
within 2A with sigma of 0.01 and sigma for terminal atoms of 0.02 within 2A
O4 \\sim C21 \\sim C22 \\sim C24 \\sim O4A \\sim C21A \\sim C22A \\sim C24A
\\sim O3 \\sim C18 \\sim C19 \\sim C23 \\sim O3A \\sim C18A \\sim C19A \\sim
C23A: within 2A with sigma of 0.01 and sigma for terminal atoms of 0.02 within
2A
Uanis(C40) \\sim Ueq, Uanis(C34) \\sim Ueq, Uanis(C39) \\sim Ueq, Uanis(C35)
\\sim Ueq, Uanis(C38) \\sim Ueq, Uanis(C36) \\sim Ueq, Uanis(C37) \\sim Ueq,
Uanis(C41) \\sim Ueq: with sigma of 0.01 and sigma for terminal atoms of 0.02
5. Rigid body (RIGU) restrains
 C37, C34, C40, C39, C35, C38, C36, C41
 with sigma for 1-2 distances of 0.001 and sigma for 1-3 distances of 0.002
 O5A, C28, C32A, C29A, C26A, C31A, C27A, O6A, C25, C30A
 with sigma for 1-2 distances of 0.001 and sigma for 1-3 distances of 0.002
 O5, C29, C31, O6, C30, C26, C32, C27, C25, C28
 with sigma for 1-2 distances of 0.001 and sigma for 1-3 distances of 0.002
 C17, C22, C21, C20, C19, C18, C24, O4, O3, C23
 with sigma for 1-2 distances of 0.001 and sigma for 1-3 distances of 0.002
 C23A, O3A, C18A, C17, C22A, C21A, C20, C19A, O4A, C24A
 with sigma for 1-2 distances of 0.001 and sigma for 1-3 distances of 0.002
6. Others
 Sof(O5A)=Sof(O6A)=Sof(C26A)=Sof(C27A)=Sof(H27A)=Sof(C29A)=Sof(C30A)=Sof(H30A)=
 Sof(C31A)=Sof(H31D)=Sof(H31E)=Sof(H31F)=Sof(C32A)=Sof(H32D)=Sof(H32E)=
 Sof(H32F)=1-FVAR(1)
 Sof(O5)=Sof(O6)=Sof(C26)=Sof(C27)=Sof(H27)=Sof(C29)=Sof(C30)=Sof(H30)=
 Sof(C31)=Sof(H31A)=Sof(H31B)=Sof(H31C)=Sof(C32)=Sof(H32A)=Sof(H32B)=Sof(H32C)=
 FVAR(1)
 Sof(O3A)=Sof(O4A)=Sof(C18A)=Sof(C19A)=Sof(H19A)=Sof(C21A)=Sof(C22A)=Sof(H22A)=
 Sof(C23A)=Sof(H23D)=Sof(H23E)=Sof(H23F)=Sof(C24A)=Sof(H24D)=Sof(H24E)=
 Sof(H24F)=1-FVAR(2)
 Sof(O3)=Sof(O4)=Sof(C18)=Sof(C19)=Sof(H19)=Sof(C21)=Sof(C22)=Sof(H22)=
 Sof(C23)=Sof(H23A)=Sof(H23B)=Sof(H23C)=Sof(C24)=Sof(H24A)=Sof(H24B)=Sof(H24C)=
 FVAR(2)
 Fixed Sof: C34(0.5) C39(0.5) H39(0.5) C38(0.5) H38(0.5) C37(0.5) C36(0.5)
 H36(0.5) C35(0.5) H35(0.5) C40(0.5) H40A(0.5) H40B(0.5) H40C(0.5) C41(0.5)
 H41A(0.5) H41B(0.5) H41C(0.5)
 Fixed X: C26A(0.84472)
7.a Secondary CH2 refined with riding coordinates:
 C33(H33A,H33B)
7.b Aromatic/amide H refined with riding coordinates:
 C3(H3), C4(H4), C6(H6), C9(H9), C11(H11), C12(H12), C19(H19), C22(H22),
 C27(H27), C30(H30), C39(H39), C38(H38), C36(H36), C35(H35), C27A(H27A),
 C30A(H30A), C19A(H19A), C22A(H22A)
7.c Fitted hexagon refined as free rotating group:
 C34(C39,C38,C37,C36,C35)
7.d Idealised Me refined as rotating group:
 C15(H15A,H15B,H15C), C16(H16A,H16B,H16C), C23(H23A,H23B,H23C), C24(H24A,H24B,
 H24C), C31(H31A,H31B,H31C), C32(H32A,H32B,H32C), C40(H40A,H40B,H40C), C41(H41A,
 H41B,H41C), C31A(H31D,H31E,H31F), C32A(H32D,H32E,H32F), C23A(H23D,H23E,H23F),
 C24A(H24D,H24E,H24F)
;
_olex2_submission_special_instructions 'No special instructions were received'

loop_
_space_group_symop_operation_xyz
'x, y, z'
'-x+1/2, y+1/2, -z+1/2'
'-x, -y, -z'
'x-1/2, -y-1/2, z-1/2'

loop_
_atom_site_label
_atom_site_type_symbol
_atom_site_fract_x
_atom_site_fract_y
_atom_site_fract_z
_atom_site_U_iso_or_equiv
_atom_site_adp_type
_atom_site_occupancy
_atom_site_site_symmetry_order
_atom_site_calc_flag
_atom_site_refinement_flags_posn
_atom_site_refinement_flags_adp
_atom_site_refinement_flags_occupancy
_atom_site_disorder_assembly
_atom_site_disorder_group
O1 O 0.74461(9) -0.00671(16) 0.22957(5) 0.0496(4) Uani 1 1 d . . . . .
O2 O 0.91129(9) 0.11597(18) 0.29233(6) 0.0563(4) Uani 1 1 d . . . . .
O3 O 0.3644(2) 0.2985(5) 0.27026(13) 0.0702(9) Uani 0.864(10) 1 d D U P A 1
O4 O 0.2951(2) -0.0139(5) 0.44044(14) 0.0630(9) Uani 0.864(10) 1 d D U P A 1
O5 O 0.8236(6) 0.7085(8) 0.4332(2) 0.0762(16) Uani 0.552(10) 1 d D U P B 1
O6 O 0.8582(6) 0.4848(10) 0.6321(3) 0.0613(15) Uani 0.552(10) 1 d D U P B 1
C1 C 0.74992(12) 0.0640(2) 0.27725(7) 0.0390(4) Uani 1 1 d . . . . .
C2 C 0.66646(12) 0.0732(2) 0.29426(7) 0.0382(4) Uani 1 1 d . . . . .
C3 C 0.58406(13) 0.0085(2) 0.26375(8) 0.0491(5) Uani 1 1 d . . . . .
H3 H 0.584190 -0.045364 0.233107 0.059 Uiso 1 1 calc R U . . .
C4 C 0.50367(13) 0.0237(3) 0.27856(8) 0.0511(5) Uani 1 1 d . . . . .
H4 H 0.449542 -0.017304 0.257426 0.061 Uiso 1 1 calc R U . . .
C5 C 0.50214(12) 0.1008(2) 0.32547(7) 0.0419(4) Uani 1 1 d . . . . .
C6 C 0.58280(12) 0.1608(2) 0.35615(7) 0.0401(4) Uani 1 1 d . . . . .
H6 H 0.582125 0.209589 0.387517 0.048 Uiso 1 1 calc R U . . .
C7 C 0.66679(11) 0.1509(2) 0.34159(7) 0.0359(4) Uani 1 1 d . . . . .
C8 C 0.75165(11) 0.2222(2) 0.37207(6) 0.0356(4) Uani 1 1 d . . . . .
C9 C 0.75643(12) 0.3122(2) 0.41754(7) 0.0387(4) Uani 1 1 d . . . . .
H9 H 0.703859 0.322416 0.429649 0.046 Uiso 1 1 calc R U . . .
C10 C 0.83609(12) 0.3855(2) 0.44470(7) 0.0414(4) Uani 1 1 d . . . . .
C11 C 0.91612(13) 0.3661(3) 0.42706(8) 0.0517(5) Uani 1 1 d . . . . .
H11 H 0.970719 0.413807 0.445232 0.062 Uiso 1 1 calc R U . . .
C12 C 0.91423(12) 0.2780(3) 0.38361(8) 0.0498(5) Uani 1 1 d . . . . .
H12 H 0.967986 0.264960 0.372826 0.060 Uiso 1 1 calc R U . . .
C13 C 0.83237(11) 0.2063(2) 0.35465(7) 0.0376(4) Uani 1 1 d . . . . .
C14 C 0.83013(12) 0.1219(2) 0.30706(7) 0.0399(4) Uani 1 1 d . . . . .
C15 C 0.7460(3) 0.1074(3) 0.18999(9) 0.0855(9) Uani 1 1 d . . . . .
H15A H 0.744106 0.051051 0.158224 0.128 Uiso 1 1 calc R U . . .
H15B H 0.801181 0.170849 0.199687 0.128 Uiso 1 1 calc R U . . .
H15C H 0.693643 0.177700 0.185247 0.128 Uiso 1 1 calc R U . . .
C16 C 0.9411(2) -0.0382(4) 0.27995(14) 0.0939(10) Uani 1 1 d . . . . .
H16A H 0.900659 -0.076804 0.248424 0.141 Uiso 1 1 calc R U . . .
H16B H 0.940625 -0.112909 0.307516 0.141 Uiso 1 1 calc R U . . .
H16C H 1.002297 -0.029641 0.275485 0.141 Uiso 1 1 calc R U . . .
C17 C 0.41389(12) 0.1217(2) 0.34087(7) 0.0420(4) Uani 1 1 d D . . . .
C18 C 0.3458(3) 0.2226(4) 0.31239(14) 0.0479(6) Uani 0.864(10) 1 d D U P A 1
C19 C 0.2635(4) 0.2415(6) 0.32643(17) 0.0472(8) Uani 0.864(10) 1 d D U P A 1
H19 H 0.218485 0.309156 0.306853 0.057 Uiso 0.864(10) 1 calc R U P A 1
C20 C 0.24707(12) 0.1623(2) 0.36862(7) 0.0431(4) Uani 1 1 d D . . . .
C21 C 0.3150(3) 0.0613(6) 0.39841(19) 0.0459(7) Uani 0.864(10) 1 d D U P A 1
C22 C 0.3977(3) 0.0445(5) 0.38433(17) 0.0462(8) Uani 0.864(10) 1 d D U P A 1
H22 H 0.443531 -0.020275 0.404539 0.055 Uiso 0.864(10) 1 calc R U P A 1
C23 C 0.3070(4) 0.4256(8) 0.2469(2) 0.0999(18) Uani 0.864(10) 1 d D U P A 1
H23A H 0.333720 0.479856 0.222384 0.150 Uiso 0.864(10) 1 calc R U P A 1
H23B H 0.299770 0.501381 0.272986 0.150 Uiso 0.864(10) 1 calc R U P A 1
H23C H 0.248035 0.382760 0.229403 0.150 Uiso 0.864(10) 1 calc R U P A 1
C24 C 0.3664(3) -0.0876(8) 0.4774(2) 0.0968(17) Uani 0.864(10) 1 d D U P A 1
H24A H 0.390905 -0.176226 0.461742 0.145 Uiso 0.864(10) 1 calc R U P A 1
H24B H 0.343134 -0.127530 0.505487 0.145 Uiso 0.864(10) 1 calc R U P A 1
H24C H 0.413904 -0.009417 0.490371 0.145 Uiso 0.864(10) 1 calc R U P A 1
C25 C 0.83743(12) 0.4935(2) 0.48987(7) 0.0410(4) Uani 1 1 d D . . . .
C26 C 0.8358(4) 0.6567(10) 0.4835(4) 0.0555(11) Uani 0.552(10) 1 d D U P B 1
C27 C 0.8358(14) 0.762(2) 0.5241(4) 0.0537(18) Uani 0.552(10) 1 d D U P B 1
H27 H 0.831860 0.873432 0.518061 0.064 Uiso 0.552(10) 1 calc R U P B 1
C28 C 0.84170(11) 0.7041(2) 0.57335(7) 0.0415(4) Uani 1 1 d D . . . .
C29 C 0.8458(8) 0.5379(10) 0.5814(4) 0.0441(12) Uani 0.552(10) 1 d D U P B 1
C30 C 0.8437(9) 0.4322(17) 0.5402(3) 0.0450(13) Uani 0.552(10) 1 d D U P B 1
H30 H 0.846304 0.320658 0.545902 0.054 Uiso 0.552(10) 1 calc R U P B 1
C31 C 0.8166(9) 0.8727(7) 0.4225(2) 0.113(3) Uani 0.552(10) 1 d D U P B 1
H31A H 0.817527 0.890347 0.387022 0.170 Uiso 0.552(10) 1 calc R U P B 1
H31B H 0.867272 0.928625 0.444835 0.170 Uiso 0.552(10) 1 calc R U P B 1
H31C H 0.760042 0.913344 0.428096 0.170 Uiso 0.552(10) 1 calc R U P B 1
C32 C 0.8801(8) 0.3230(8) 0.6428(3) 0.091(2) Uani 0.552(10) 1 d D U P B 1
H32A H 0.832480 0.255738 0.622296 0.137 Uiso 0.552(10) 1 calc R U P B 1
H32B H 0.885625 0.302256 0.678876 0.137 Uiso 0.552(10) 1 calc R U P B 1
H32C H 0.937217 0.298706 0.634577 0.137 Uiso 0.552(10) 1 calc R U P B 1
C33 C 0.84477(12) 0.8185(3) 0.61810(8) 0.0483(5) Uani 1 1 d . . . . .
H33A H 0.865324 0.924229 0.609582 0.058 Uiso 1 1 calc R U . . .
H33B H 0.889490 0.778530 0.648388 0.058 Uiso 1 1 calc R U . . .
C34 C 0.5223(6) 0.5669(9) 0.4389(2) 0.153(3) Uani 0.5 1 d DG U P C -1
C39 C 0.4435(6) 0.4769(9) 0.4372(2) 0.139(3) Uani 0.5 1 d DG U P C -1
H39 H 0.404411 0.449129 0.405452 0.167 Uiso 0.5 1 calc R U P C -1
C38 C 0.4230(5) 0.4284(9) 0.4830(3) 0.138(3) Uani 0.5 1 d DG U P C -1
H38 H 0.370240 0.368205 0.481855 0.166 Uiso 0.5 1 calc R U P C -1
C37 C 0.4814(6) 0.4699(10) 0.5304(2) 0.136(2) Uani 0.5 1 d DG U P C -1
C36 C 0.5602(5) 0.5599(9) 0.5321(2) 0.134(2) Uani 0.5 1 d DG U P C -1
H36 H 0.599238 0.587708 0.563847 0.161 Uiso 0.5 1 calc R U P C -1
C35 C 0.5807(5) 0.6084(9) 0.4863(3) 0.136(3) Uani 0.5 1 d DG U P C -1
H35 H 0.633411 0.668635 0.487445 0.164 Uiso 0.5 1 calc R U P C -1
C40 C 0.5413(10) 0.6189(15) 0.3892(4) 0.209(5) Uani 0.5 1 d D U P C -1
H40A H 0.550901 0.524951 0.369877 0.313 Uiso 0.5 1 calc R U P C -1
H40B H 0.595307 0.685728 0.396200 0.313 Uiso 0.5 1 calc R U P C -1
H40C H 0.490003 0.679697 0.369337 0.313 Uiso 0.5 1 calc R U P C -1
C41 C 0.4582(8) 0.4037(13) 0.5782(4) 0.181(4) Uani 0.5 1 d D U P C -1
H41A H 0.407272 0.462878 0.584662 0.272 Uiso 0.5 1 calc R U P C -1
H41B H 0.510385 0.414987 0.607262 0.272 Uiso 0.5 1 calc R U P C -1
H41C H 0.442232 0.291025 0.573046 0.272 Uiso 0.5 1 calc R U P C -1
O5A O 0.8606(6) 0.7181(10) 0.4377(3) 0.0734(16) Uani 0.448(10) 1 d D U P B 2
O6A O 0.8295(7) 0.4837(13) 0.6262(4) 0.0630(18) Uani 0.448(10) 1 d D U P B 2
C26A C 0.844720 0.6649(13) 0.4835(5) 0.0543(13) Uani 0.448(10) 1 d D U P B 2
C27A C 0.8473(16) 0.764(3) 0.5259(5) 0.0510(17) Uani 0.448(10) 1 d D U P B 2
H27A H 0.853053 0.875958 0.522229 0.061 Uiso 0.448(10) 1 calc R U P B 2
C29A C 0.8355(11) 0.5354(12) 0.5781(5) 0.0476(14) Uani 0.448(10) 1 d D U P B 2
C30A C 0.8315(10) 0.435(2) 0.5364(4) 0.0453(16) Uani 0.448(10) 1 d D U P B 2
H30A H 0.824479 0.323428 0.540242 0.054 Uiso 0.448(10) 1 calc R U P B 2
C31A C 0.8963(10) 0.8728(10) 0.4348(4) 0.109(3) Uani 0.448(10) 1 d D U P B 2
H31D H 0.902848 0.891392 0.400330 0.163 Uiso 0.448(10) 1 calc R U P B 2
H31E H 0.955210 0.881282 0.459006 0.163 Uiso 0.448(10) 1 calc R U P B 2
H31F H 0.855414 0.952239 0.442946 0.163 Uiso 0.448(10) 1 calc R U P B 2
C32A C 0.8245(10) 0.3218(11) 0.6368(4) 0.100(3) Uani 0.448(10) 1 d D U P B 2
H32D H 0.765009 0.281064 0.619271 0.149 Uiso 0.448(10) 1 calc R U P B 2
H32E H 0.834067 0.306651 0.673430 0.149 Uiso 0.448(10) 1 calc R U P B 2
H32F H 0.870842 0.264024 0.624958 0.149 Uiso 0.448(10) 1 calc R U P B 2
O3A O 0.3827(14) 0.346(2) 0.2838(8) 0.065(2) Uani 0.136(10) 1 d D U P A 2
O4A O 0.2845(15) -0.041(3) 0.4263(8) 0.058(2) Uani 0.136(10) 1 d D U P A 2
C18A C 0.3518(17) 0.242(2) 0.3166(9) 0.054(2) Uani 0.136(10) 1 d D U P A 2
C19A C 0.269(2) 0.261(4) 0.3304(12) 0.049(2) Uani 0.136(10) 1 d D U P A 2
H19A H 0.228102 0.340792 0.314225 0.059 Uiso 0.136(10) 1 calc R U P A 2
C21A C 0.3151(19) 0.056(4) 0.3924(14) 0.051(2) Uani 0.136(10) 1 d D U P A 2
C22A C 0.395(2) 0.022(4) 0.3778(11) 0.047(2) Uani 0.136(10) 1 d D U P A 2
H22A H 0.433753 -0.062559 0.392291 0.056 Uiso 0.136(10) 1 calc R U P A 2
C23A C 0.342(2) 0.499(3) 0.2735(14) 0.089(5) Uani 0.136(10) 1 d D U P A 2
H23D H 0.350336 0.538130 0.241095 0.133 Uiso 0.136(10) 1 calc R U P A 2
H23E H 0.370115 0.572414 0.300710 0.133 Uiso 0.136(10) 1 calc R U P A 2
H23F H 0.277612 0.490244 0.271557 0.133 Uiso 0.136(10) 1 calc R U P A 2
C24A C 0.3465(17) -0.156(3) 0.4550(12) 0.076(5) Uani 0.136(10) 1 d D U P A 2
H24D H 0.355448 -0.241718 0.432439 0.114 Uiso 0.136(10) 1 calc R U P A 2
H24E H 0.321901 -0.199545 0.482028 0.114 Uiso 0.136(10) 1 calc R U P A 2
H24F H 0.404172 -0.103889 0.469916 0.114 Uiso 0.136(10) 1 calc R U P A 2

loop_
_atom_site_aniso_label
_atom_site_aniso_U_11
_atom_site_aniso_U_22
_atom_site_aniso_U_33
_atom_site_aniso_U_23
_atom_site_aniso_U_13
_atom_site_aniso_U_12
O1 0.0625(8) 0.0523(8) 0.0391(7) -0.0130(6) 0.0221(6) -0.0023(6)
O2 0.0501(8) 0.0650(9) 0.0631(10) -0.0183(7) 0.0317(7) -0.0039(6)
O3 0.0720(16) 0.0902(19) 0.0568(15) 0.0228(13) 0.0319(12) 0.0294(14)
O4 0.0618(13) 0.0733(16) 0.0612(16) 0.0160(13) 0.0292(12) 0.0080(11)
O5 0.132(4) 0.0567(17) 0.0414(15) 0.0056(12) 0.024(2) 0.013(2)
O6 0.086(4) 0.0635(17) 0.0351(16) -0.0011(12) 0.017(2) 0.006(2)
C1 0.0480(10) 0.0389(9) 0.0329(9) -0.0057(7) 0.0155(7) 0.0029(7)
C2 0.0435(9) 0.0382(9) 0.0346(9) -0.0031(7) 0.0128(7) 0.0037(7)
C3 0.0489(10) 0.0570(11) 0.0421(10) -0.0163(9) 0.0129(8) -0.0018(9)
C4 0.0393(10) 0.0634(12) 0.0489(12) -0.0161(10) 0.0077(8) -0.0032(8)
C5 0.0376(9) 0.0469(10) 0.0423(10) -0.0036(8) 0.0123(8) 0.0028(7)
C6 0.0394(9) 0.0468(9) 0.0356(9) -0.0043(8) 0.0120(7) 0.0039(7)
C7 0.0379(9) 0.0370(8) 0.0339(9) -0.0013(7) 0.0112(7) 0.0023(7)
C8 0.0387(9) 0.0384(8) 0.0301(9) -0.0006(7) 0.0093(7) 0.0042(7)
C9 0.0388(9) 0.0450(9) 0.0335(9) -0.0006(7) 0.0113(7) 0.0031(7)
C10 0.0427(9) 0.0472(10) 0.0322(9) -0.0042(7) 0.0057(7) 0.0047(7)
C11 0.0377(10) 0.0679(13) 0.0478(11) -0.0170(10) 0.0074(8) -0.0027(9)
C12 0.0354(9) 0.0666(12) 0.0491(11) -0.0126(10) 0.0135(8) 0.0020(8)
C13 0.0366(8) 0.0422(9) 0.0343(9) -0.0016(7) 0.0097(7) 0.0048(7)
C14 0.0414(9) 0.0425(9) 0.0402(10) -0.0034(7) 0.0182(8) 0.0025(7)
C15 0.147(3) 0.0724(16) 0.0401(13) -0.0038(11) 0.0294(15) -0.0072(16)
C16 0.0678(16) 0.093(2) 0.129(3) -0.0335(19) 0.0409(17) 0.0168(14)
C17 0.0361(8) 0.0477(9) 0.0422(9) -0.0079(7) 0.0097(7) 0.0002(7)
C18 0.0468(11) 0.0589(13) 0.0390(11) -0.0020(10) 0.0126(8) 0.0089(10)
C19 0.0420(12) 0.0587(18) 0.0399(12) -0.0063(12) 0.0082(10) 0.0109(11)
C20 0.0391(8) 0.0488(9) 0.0408(9) -0.0148(7) 0.0092(7) -0.0006(7)
C21 0.0441(10) 0.0489(12) 0.0471(15) -0.0035(11) 0.0161(9) 0.0000(8)
C22 0.0411(10) 0.0512(17) 0.0468(15) -0.0017(13) 0.0117(11) 0.0044(11)
C23 0.109(3) 0.119(3) 0.084(3) 0.048(3) 0.048(2) 0.055(3)
C24 0.082(2) 0.126(4) 0.086(3) 0.049(3) 0.0298(19) 0.020(2)
C25 0.0366(9) 0.0490(8) 0.0360(8) -0.0055(6) 0.0064(7) 0.0043(7)
C26 0.079(3) 0.0497(14) 0.0389(15) -0.0006(11) 0.0161(17) 0.0101(14)
C27 0.070(5) 0.0465(18) 0.0456(14) -0.0047(12) 0.0165(17) 0.008(2)
C28 0.0310(8) 0.0516(8) 0.0412(8) -0.0091(6) 0.0082(6) 0.0008(6)
C29 0.046(3) 0.0530(13) 0.0341(16) -0.0058(11) 0.0109(17) 0.0011(13)
C30 0.050(3) 0.0476(17) 0.0373(15) -0.0055(12) 0.0103(16) -0.0006(19)
C31 0.217(8) 0.059(2) 0.059(3) 0.0129(18) 0.024(4) 0.012(3)
C32 0.154(7) 0.069(2) 0.049(3) 0.0071(18) 0.022(4) 0.020(3)
C33 0.0364(9) 0.0594(11) 0.0496(11) -0.0206(9) 0.0118(8) -0.0032(8)
C34 0.148(4) 0.129(5) 0.175(5) -0.024(4) 0.027(4) 0.027(4)
C39 0.140(4) 0.109(4) 0.161(5) -0.036(4) 0.025(4) 0.030(3)
C38 0.129(4) 0.116(5) 0.162(4) -0.033(4) 0.020(3) 0.027(3)
C37 0.129(3) 0.106(4) 0.166(4) -0.029(4) 0.021(3) 0.033(3)
C36 0.120(3) 0.106(4) 0.166(5) -0.030(4) 0.019(3) 0.030(3)
C35 0.122(4) 0.109(4) 0.172(5) -0.025(4) 0.025(4) 0.036(3)
C40 0.235(9) 0.198(9) 0.202(6) 0.003(6) 0.071(5) 0.047(7)
C41 0.215(8) 0.134(6) 0.211(6) 0.011(5) 0.085(6) 0.095(5)
O5A 0.111(4) 0.065(2) 0.051(2) 0.0061(16) 0.032(2) 0.005(3)
O6A 0.087(5) 0.064(2) 0.042(2) -0.0022(16) 0.024(3) 0.002(3)
C26A 0.073(3) 0.0493(15) 0.0415(17) -0.0014(12) 0.0162(18) 0.0064(15)
C27A 0.060(5) 0.048(2) 0.0468(16) -0.0056(14) 0.0163(19) 0.003(2)
C29A 0.054(4) 0.0528(14) 0.0372(19) -0.0068(12) 0.013(2) -0.0011(14)
C30A 0.049(4) 0.049(2) 0.0384(16) -0.0071(14) 0.0108(19) -0.002(2)
C31A 0.175(7) 0.079(3) 0.082(5) 0.013(3) 0.048(5) -0.019(4)
C32A 0.162(8) 0.069(2) 0.071(5) 0.008(2) 0.037(6) -0.003(4)
O3A 0.059(4) 0.078(4) 0.064(4) 0.015(3) 0.026(3) 0.012(3)
O4A 0.052(4) 0.067(4) 0.059(4) 0.006(4) 0.023(3) 0.004(3)
C18A 0.048(2) 0.065(3) 0.051(3) 0.005(3) 0.019(2) 0.013(2)
C19A 0.044(3) 0.057(4) 0.048(4) -0.005(3) 0.015(3) 0.007(3)
C21A 0.044(2) 0.059(3) 0.052(3) 0.000(3) 0.018(2) 0.005(2)
C22A 0.041(3) 0.052(4) 0.049(4) -0.003(3) 0.015(3) 0.003(3)
C23A 0.101(9) 0.088(4) 0.089(9) 0.027(5) 0.046(7) 0.031(5)
C24A 0.059(6) 0.087(7) 0.088(8) 0.029(6) 0.028(6) 0.011(6)

loop_
_atom_type_symbol
_atom_type_description
_atom_type_scat_dispersion_real
_atom_type_scat_dispersion_imag
_atom_type_scat_source
C C 0.0033 0.0016 'International Tables Vol C Tables 4.2.6.8 and 6.1.1.4'
H H 0.0000 0.0000 'International Tables Vol C Tables 4.2.6.8 and 6.1.1.4'
O O 0.0106 0.0060 'International Tables Vol C Tables 4.2.6.8 and 6.1.1.4'

loop_
_geom_angle_atom_site_label_1
_geom_angle_atom_site_label_2
_geom_angle_atom_site_label_3
_geom_angle
_geom_angle_site_symmetry_1
_geom_angle_site_symmetry_3
_geom_angle_publ_flag
C1 O1 C15 113.39(15) . . ?
C14 O2 C16 117.11(17) . . ?
C18 O3 C23 118.3(3) . . ?
C21 O4 C24 118.9(3) . . ?
C26 O5 C31 119.4(6) . . ?
C32 O6 C29 118.1(7) . . ?
O1 C1 C2 117.24(15) . . ?
C14 C1 O1 121.72(15) . . ?
C14 C1 C2 121.04(16) . . ?
C3 C2 C1 120.66(16) . . ?
C3 C2 C7 119.56(16) . . ?
C7 C2 C1 119.77(15) . . ?
C2 C3 H3 119.6 . . ?
C4 C3 C2 120.88(17) . . ?
C4 C3 H3 119.6 . . ?
C3 C4 H4 119.7 . . ?
C3 C4 C5 120.64(17) . . ?
C5 C4 H4 119.7 . . ?
C4 C5 C17 120.62(16) . . ?
C6 C5 C4 118.85(16) . . ?
C6 C5 C17 120.51(16) . . ?
C5 C6 H6 118.9 . . ?
C5 C6 C7 122.16(16) . . ?
C7 C6 H6 118.9 . . ?
C2 C7 C6 117.88(15) . . ?
C2 C7 C8 119.19(15) . . ?
C6 C7 C8 122.88(15) . . ?
C9 C8 C7 122.83(15) . . ?
C9 C8 C13 118.02(15) . . ?
C13 C8 C7 119.11(15) . . ?
C8 C9 H9 118.8 . . ?
C10 C9 C8 122.32(16) . . ?
C10 C9 H9 118.8 . . ?
C9 C10 C11 118.69(16) . . ?
C9 C10 C25 121.34(16) . . ?
C11 C10 C25 119.83(16) . . ?
C10 C11 H11 119.7 . . ?
C12 C11 C10 120.52(17) . . ?
C12 C11 H11 119.7 . . ?
C11 C12 H12 119.4 . . ?
C11 C12 C13 121.25(17) . . ?
C13 C12 H12 119.4 . . ?
C8 C13 C14 120.18(15) . . ?
C12 C13 C8 119.16(16) . . ?
C12 C13 C14 120.63(16) . . ?
O2 C14 C13 116.28(15) . . ?
C1 C14 O2 122.99(16) . . ?
C1 C14 C13 120.52(15) . . ?
O1 C15 H15A 109.5 . . ?
O1 C15 H15B 109.5 . . ?
O1 C15 H15C 109.5 . . ?
H15A C15 H15B 109.5 . . ?
H15A C15 H15C 109.5 . . ?
H15B C15 H15C 109.5 . . ?
O2 C16 H16A 109.5 . . ?
O2 C16 H16B 109.5 . . ?
O2 C16 H16C 109.5 . . ?
H16A C16 H16B 109.5 . . ?
H16A C16 H16C 109.5 . . ?
H16B C16 H16C 109.5 . . ?
C18 C17 C5 120.2(2) . . ?
C18 C17 C22 117.9(3) . . ?
C22 C17 C5 121.8(2) . . ?
C18A C17 C5 119.3(11) . . ?
C22A C17 C5 119.2(14) . . ?
C22A C17 C18A 121.5(18) . . ?
O3 C18 C17 116.4(3) . . ?
O3 C18 C19 123.2(3) . . ?
C17 C18 C19 120.3(4) . . ?
C18 C19 H19 119.3 . . ?
C20 C19 C18 121.5(4) . . ?
C20 C19 H19 119.3 . . ?
C19 C20 C21 119.4(3) . . ?
C19 C20 C33 120.1(3) . 3_666 ?
C21 C20 C33 120.5(2) . 3_666 ?
C19A C20 C33 120.2(15) . 3_666 ?
C21A C20 C33 125.1(11) . 3_666 ?
C21A C20 C19A 114.7(19) . . ?
O4 C21 C20 116.9(3) . . ?
O4 C21 C22 124.4(3) . . ?
C22 C21 C20 118.7(3) . . ?
C17 C22 H22 118.9 . . ?
C21 C22 C17 122.1(4) . . ?
C21 C22 H22 118.9 . . ?
O3 C23 H23A 109.5 . . ?
O3 C23 H23B 109.5 . . ?
O3 C23 H23C 109.5 . . ?
H23A C23 H23B 109.5 . . ?
H23A C23 H23C 109.5 . . ?
H23B C23 H23C 109.5 . . ?
O4 C24 H24A 109.5 . . ?
O4 C24 H24B 109.5 . . ?
O4 C24 H24C 109.5 . . ?
H24A C24 H24B 109.5 . . ?
H24A C24 H24C 109.5 . . ?
H24B C24 H24C 109.5 . . ?
C26 C25 C10 119.6(5) . . ?
C26 C25 C30 118.0(8) . . ?
C30 C25 C10 122.5(6) . . ?
C26A C25 C10 118.6(6) . . ?
C30A C25 C10 122.3(8) . . ?
C30A C25 C26A 119.1(10) . . ?
O5 C26 C27 122.7(8) . . ?
C25 C26 O5 115.2(9) . . ?
C25 C26 C27 121.7(9) . . ?
C26 C27 H27 119.5 . . ?
C28 C27 C26 120.9(14) . . ?
C28 C27 H27 119.5 . . ?
C27 C28 C29 118.8(10) . . ?
C27 C28 C33 121.1(9) . . ?
C29 C28 C33 120.1(5) . . ?
C27A C28 C33 120.1(10) . . ?
C27A C28 C29A 117.4(12) . . ?
C29A C28 C33 122.5(6) . . ?
O6 C29 C30 122.7(7) . . ?
C28 C29 O6 117.0(8) . . ?
C28 C29 C30 120.2(9) . . ?
C25 C30 H30 119.8 . . ?
C29 C30 C25 120.4(11) . . ?
C29 C30 H30 119.8 . . ?
O5 C31 H31A 109.5 . . ?
O5 C31 H31B 109.5 . . ?
O5 C31 H31C 109.5 . . ?
H31A C31 H31B 109.5 . . ?
H31A C31 H31C 109.5 . . ?
H31B C31 H31C 109.5 . . ?
O6 C32 H32A 109.5 . . ?
O6 C32 H32B 109.5 . . ?
O6 C32 H32C 109.5 . . ?
H32A C32 H32B 109.5 . . ?
H32A C32 H32C 109.5 . . ?
H32B C32 H32C 109.5 . . ?
C20 C33 H33A 108.9 3_666 . ?
C20 C33 H33B 108.9 3_666 . ?
C28 C33 C20 113.53(14) . 3_666 ?
C28 C33 H33A 108.9 . . ?
C28 C33 H33B 108.9 . . ?
H33A C33 H33B 107.7 . . ?
C39 C34 C35 120.0 . . ?
C39 C34 C40 118.6(6) . . ?
C35 C34 C40 121.4(6) . . ?
C34 C39 H39 120.0 . . ?
C38 C39 C34 120.0 . . ?
C38 C39 H39 120.0 . . ?
C39 C38 H38 120.0 . . ?
C39 C38 C37 120.0 . . ?
C37 C38 H38 120.0 . . ?
C38 C37 C36 120.0 . . ?
C38 C37 C41 117.0(6) . . ?
C36 C37 C41 122.9(6) . . ?
C37 C36 H36 120.0 . . ?
C35 C36 C37 120.0 . . ?
C35 C36 H36 120.0 . . ?
C34 C35 H35 120.0 . . ?
C36 C35 C34 120.0 . . ?
C36 C35 H35 120.0 . . ?
C34 C40 H40A 109.5 . . ?
C34 C40 H40B 109.5 . . ?
C34 C40 H40C 109.5 . . ?
H40A C40 H40B 109.5 . . ?
H40A C40 H40C 109.5 . . ?
H40B C40 H40C 109.5 . . ?
C37 C41 H41A 109.5 . . ?
C37 C41 H41B 109.5 . . ?
C37 C41 H41C 109.5 . . ?
H41A C41 H41B 109.5 . . ?
H41A C41 H41C 109.5 . . ?
H41B C41 H41C 109.5 . . ?
C26A O5A C31A 119.8(8) . . ?
C32A O6A C29A 120.9(8) . . ?
O5A C26A C25 117.1(11) . . ?
O5A C26A C27A 124.0(10) . . ?
C27A C26A C25 118.3(11) . . ?
C28 C27A C26A 122.5(17) . . ?
C28 C27A H27A 118.8 . . ?
C26A C27A H27A 118.8 . . ?
O6A C29A C28 114.4(10) . . ?
C30A C29A C28 121.1(11) . . ?
C30A C29A O6A 124.5(9) . . ?
C25 C30A C29A 121.5(14) . . ?
C25 C30A H30A 119.2 . . ?
C29A C30A H30A 119.2 . . ?
O5A C31A H31D 109.5 . . ?
O5A C31A H31E 109.5 . . ?
O5A C31A H31F 109.5 . . ?
H31D C31A H31E 109.5 . . ?
H31D C31A H31F 109.5 . . ?
H31E C31A H31F 109.5 . . ?
O6A C32A H32D 109.5 . . ?
O6A C32A H32E 109.5 . . ?
O6A C32A H32F 109.5 . . ?
H32D C32A H32E 109.5 . . ?
H32D C32A H32F 109.5 . . ?
H32E C32A H32F 109.5 . . ?
C18A O3A C23A 118.8(16) . . ?
C21A O4A C24A 117.5(16) . . ?
O3A C18A C17 116(2) . . ?
O3A C18A C19A 124.0(15) . . ?
C19A C18A C17 120(2) . . ?
C20 C19A H19A 119.5 . . ?
C18A C19A C20 121(3) . . ?
C18A C19A H19A 119.5 . . ?
C20 C21A C22A 127(2) . . ?
O4A C21A C20 109.9(19) . . ?
O4A C21A C22A 122.0(16) . . ?
C17 C22A C21A 116(2) . . ?
C17 C22A H22A 122.1 . . ?
C21A C22A H22A 122.1 . . ?
O3A C23A H23D 109.5 . . ?
O3A C23A H23E 109.5 . . ?
O3A C23A H23F 109.5 . . ?
H23D C23A H23E 109.5 . . ?
H23D C23A H23F 109.5 . . ?
H23E C23A H23F 109.5 . . ?
O4A C24A H24D 109.5 . . ?
O4A C24A H24E 109.5 . . ?
O4A C24A H24F 109.5 . . ?
H24D C24A H24E 109.5 . . ?
H24D C24A H24F 109.5 . . ?
H24E C24A H24F 109.5 . . ?

loop_
_geom_bond_atom_site_label_1
_geom_bond_atom_site_label_2
_geom_bond_distance
_geom_bond_site_symmetry_2
_geom_bond_publ_flag
O1 C1 1.382(2) . ?
O1 C15 1.417(3) . ?
O2 C14 1.374(2) . ?
O2 C16 1.413(3) . ?
O3 C18 1.374(4) . ?
O3 C23 1.400(4) . ?
O4 C21 1.377(3) . ?
O4 C24 1.400(4) . ?
O5 C26 1.373(8) . ?
O5 C31 1.381(7) . ?
O6 C29 1.387(7) . ?
O6 C32 1.385(7) . ?
C1 C2 1.440(2) . ?
C1 C14 1.355(3) . ?
C2 C3 1.406(3) . ?
C2 C7 1.414(2) . ?
C3 H3 0.9300 . ?
C3 C4 1.369(3) . ?
C4 H4 0.9300 . ?
C4 C5 1.408(3) . ?
C5 C6 1.375(3) . ?
C5 C17 1.495(2) . ?
C6 H6 0.9300 . ?
C6 C7 1.414(2) . ?
C7 C8 1.455(2) . ?
C8 C9 1.408(2) . ?
C8 C13 1.411(2) . ?
C9 H9 0.9300 . ?
C9 C10 1.375(2) . ?
C10 C11 1.407(3) . ?
C10 C25 1.493(2) . ?
C11 H11 0.9300 . ?
C11 C12 1.361(3) . ?
C12 H12 0.9300 . ?
C12 C13 1.409(3) . ?
C13 C14 1.440(2) . ?
C15 H15A 0.9600 . ?
C15 H15B 0.9600 . ?
C15 H15C 0.9600 . ?
C16 H16A 0.9600 . ?
C16 H16B 0.9600 . ?
C16 H16C 0.9600 . ?
C17 C18 1.389(4) . ?
C17 C22 1.396(4) . ?
C17 C18A 1.404(16) . ?
C17 C22A 1.363(17) . ?
C18 C19 1.389(4) . ?
C19 H19 0.9300 . ?
C19 C20 1.375(4) . ?
C20 C21 1.400(4) . ?
C20 C33 1.518(3) 3_666 ?
C20 C19A 1.408(18) . ?
C20 C21A 1.376(16) . ?
C21 C22 1.394(4) . ?
C22 H22 0.9300 . ?
C23 H23A 0.9600 . ?
C23 H23B 0.9600 . ?
C23 H23C 0.9600 . ?
C24 H24A 0.9600 . ?
C24 H24B 0.9600 . ?
C24 H24C 0.9600 . ?
C25 C26 1.354(8) . ?
C25 C30 1.416(8) . ?
C25 C26A 1.429(10) . ?
C25 C30A 1.356(10) . ?
C26 C27 1.389(17) . ?
C27 H27 0.9300 . ?
C27 C28 1.379(9) . ?
C28 C29 1.385(8) . ?
C28 C33 1.512(2) . ?
C28 C27A 1.381(10) . ?
C28 C29A 1.400(10) . ?
C29 C30 1.396(8) . ?
C30 H30 0.9300 . ?
C31 H31A 0.9600 . ?
C31 H31B 0.9600 . ?
C31 H31C 0.9600 . ?
C32 H32A 0.9600 . ?
C32 H32B 0.9600 . ?
C32 H32C 0.9600 . ?
C33 H33A 0.9700 . ?
C33 H33B 0.9700 . ?
C34 C39 1.3900 . ?
C34 C35 1.3900 . ?
C34 C40 1.487(8) . ?
C39 H39 0.9300 . ?
C39 C38 1.3900 . ?
C38 H38 0.9300 . ?
C38 C37 1.3900 . ?
C37 C36 1.3900 . ?
C37 C41 1.503(8) . ?
C36 H36 0.9300 . ?
C36 C35 1.3900 . ?
C35 H35 0.9300 . ?
C40 H40A 0.9600 . ?
C40 H40B 0.9600 . ?
C40 H40C 0.9600 . ?
C41 H41A 0.9600 . ?
C41 H41B 0.9600 . ?
C41 H41C 0.9600 . ?
O5A C26A 1.375(10) . ?
O5A C31A 1.392(8) . ?
O6A C29A 1.377(9) . ?
O6A C32A 1.369(9) . ?
C26A C27A 1.39(2) . ?
C27A H27A 0.9300 . ?
C29A C30A 1.376(10) . ?
C30A H30A 0.9300 . ?
C31A H31D 0.9600 . ?
C31A H31E 0.9600 . ?
C31A H31F 0.9600 . ?
C32A H32D 0.9600 . ?
C32A H32E 0.9600 . ?
C32A H32F 0.9600 . ?
O3A C18A 1.386(16) . ?
O3A C23A 1.393(16) . ?
O4A C21A 1.369(17) . ?
O4A C24A 1.411(16) . ?
C18A C19A 1.390(18) . ?
C19A H19A 0.9300 . ?
C21A C22A 1.382(17) . ?
C22A H22A 0.9300 . ?
C23A H23D 0.9600 . ?
C23A H23E 0.9600 . ?
C23A H23F 0.9600 . ?
C24A H24D 0.9600 . ?
C24A H24E 0.9600 . ?
C24A H24F 0.9600 . ?

loop_
_geom_torsion_atom_site_label_1
_geom_torsion_atom_site_label_2
_geom_torsion_atom_site_label_3
_geom_torsion_atom_site_label_4
_geom_torsion
_geom_torsion_site_symmetry_1
_geom_torsion_site_symmetry_2
_geom_torsion_site_symmetry_3
_geom_torsion_site_symmetry_4
_geom_torsion_publ_flag
O1 C1 C2 C3 1.6(3) . . . . ?
O1 C1 C2 C7 -177.12(15) . . . . ?
O1 C1 C14 O2 0.4(3) . . . . ?
O1 C1 C14 C13 175.13(15) . . . . ?
O3 C18 C19 C20 179.4(4) . . . . ?
O4 C21 C22 C17 179.1(4) . . . . ?
O5 C26 C27 C28 175.3(10) . . . . ?
O6 C29 C30 C25 -175.5(11) . . . . ?
C1 C2 C3 C4 -176.89(18) . . . . ?
C1 C2 C7 C6 178.40(15) . . . . ?
C1 C2 C7 C8 0.7(2) . . . . ?
C2 C1 C14 O2 -179.86(16) . . . . ?
C2 C1 C14 C13 -5.2(3) . . . . ?
C2 C3 C4 C5 -1.7(3) . . . . ?
C2 C7 C8 C9 175.05(16) . . . . ?
C2 C7 C8 C13 -2.5(2) . . . . ?
C3 C2 C7 C6 -0.4(3) . . . . ?
C3 C2 C7 C8 -178.01(16) . . . . ?
C3 C4 C5 C6 0.1(3) . . . . ?
C3 C4 C5 C17 178.18(19) . . . . ?
C4 C5 C6 C7 1.4(3) . . . . ?
C4 C5 C17 C18 -66.3(3) . . . . ?
C4 C5 C17 C22 115.0(3) . . . . ?
C4 C5 C17 C18A -75.8(12) . . . . ?
C4 C5 C17 C22A 103.5(19) . . . . ?
C5 C6 C7 C2 -1.3(3) . . . . ?
C5 C6 C7 C8 176.27(17) . . . . ?
C5 C17 C18 O3 0.4(4) . . . . ?
C5 C17 C18 C19 179.6(2) . . . . ?
C5 C17 C22 C21 -178.9(4) . . . . ?
C5 C17 C18A O3A -7(2) . . . . ?
C5 C17 C18A C19A 179.5(9) . . . . ?
C5 C17 C22A C21A 176(3) . . . . ?
C6 C5 C17 C18 111.7(3) . . . . ?
C6 C5 C17 C22 -67.0(3) . . . . ?
C6 C5 C17 C18A 102.2(12) . . . . ?
C6 C5 C17 C22A -78.5(19) . . . . ?
C6 C7 C8 C9 -2.5(3) . . . . ?
C6 C7 C8 C13 179.95(16) . . . . ?
C7 C2 C3 C4 1.9(3) . . . . ?
C7 C8 C9 C10 -176.84(16) . . . . ?
C7 C8 C13 C12 178.76(17) . . . . ?
C7 C8 C13 C14 0.6(2) . . . . ?
C8 C9 C10 C11 -1.7(3) . . . . ?
C8 C9 C10 C25 174.01(16) . . . . ?
C8 C13 C14 O2 178.33(15) . . . . ?
C8 C13 C14 C1 3.3(3) . . . . ?
C9 C8 C13 C12 1.1(3) . . . . ?
C9 C8 C13 C14 -177.10(16) . . . . ?
C9 C10 C11 C12 0.8(3) . . . . ?
C9 C10 C25 C26 -99.8(3) . . . . ?
C9 C10 C25 C30 82.5(7) . . . . ?
C9 C10 C25 C26A -105.87(19) . . . . ?
C9 C10 C25 C30A 73.8(8) . . . . ?
C10 C11 C12 C13 1.1(3) . . . . ?
C10 C25 C26 O5 6.3(5) . . . . ?
C10 C25 C26 C27 179.2(10) . . . . ?
C10 C25 C30 C29 179.2(4) . . . . ?
C10 C25 C26A O5A -7.2(5) . . . . ?
C10 C25 C26A C27A -179.0(11) . . . . ?
C10 C25 C30A C29A 178.1(5) . . . . ?
C11 C10 C25 C26 75.8(3) . . . . ?
C11 C10 C25 C30 -101.9(7) . . . . ?
C11 C10 C25 C26A 69.8(2) . . . . ?
C11 C10 C25 C30A -110.6(8) . . . . ?
C11 C12 C13 C8 -2.0(3) . . . . ?
C11 C12 C13 C14 176.17(19) . . . . ?
C12 C13 C14 O2 0.2(3) . . . . ?
C12 C13 C14 C1 -174.85(18) . . . . ?
C13 C8 C9 C10 0.8(3) . . . . ?
C14 C1 C2 C3 -178.11(18) . . . . ?
C14 C1 C2 C7 3.2(3) . . . . ?
C15 O1 C1 C2 103.8(2) . . . . ?
C15 O1 C1 C14 -76.5(2) . . . . ?
C16 O2 C14 C1 -56.4(3) . . . . ?
C16 O2 C14 C13 128.7(2) . . . . ?
C17 C5 C6 C7 -176.64(16) . . . . ?
C17 C18 C19 C20 0.3(4) . . . . ?
C17 C18A C19A C20 0.2(18) . . . . ?
C18 C17 C22 C21 2.3(6) . . . . ?
C18 C19 C20 C21 0.5(6) . . . . ?
C18 C19 C20 C33 -178.1(2) . . . 3_666 ?
C19 C20 C21 O4 179.5(4) . . . . ?
C19 C20 C21 C22 0.2(7) . . . . ?
C20 C21 C22 C17 -1.6(7) . . . . ?
C20 C21A C22A C17 10(6) . . . . ?
C22 C17 C18 O3 179.1(3) . . . . ?
C22 C17 C18 C19 -1.6(4) . . . . ?
C23 O3 C18 C17 -167.0(3) . . . . ?
C23 O3 C18 C19 13.8(4) . . . . ?
C24 O4 C21 C20 -166.6(4) . . . . ?
C24 O4 C21 C22 12.7(7) . . . . ?
C25 C10 C11 C12 -175.00(19) . . . . ?
C25 C26 C27 C28 3(2) . . . . ?
C25 C26A C27A C28 -1(2) . . . . ?
C26 C25 C30 C29 1.4(9) . . . . ?
C26 C27 C28 C29 -1.2(19) . . . . ?
C26 C27 C28 C33 178.1(10) . . . . ?
C27 C28 C29 O6 175.6(11) . . . . ?
C27 C28 C29 C30 -0.3(12) . . . . ?
C27 C28 C33 C20 99.9(10) . . . 3_666 ?
C28 C29 C30 C25 0.2(8) . . . . ?
C28 C29A C30A C25 3.0(11) . . . . ?
C29 C28 C33 C20 -80.9(6) . . . 3_666 ?
C30 C25 C26 O5 -175.9(7) . . . . ?
C30 C25 C26 C27 -3.0(13) . . . . ?
C31 O5 C26 C25 176.9(6) . . . . ?
C31 O5 C26 C27 4.1(13) . . . . ?
C32 O6 C29 C28 -167.9(8) . . . . ?
C32 O6 C29 C30 7.8(9) . . . . ?
C33 C20 C21 O4 -1.9(6) 3_666 . . . ?
C33 C20 C21 C22 178.7(4) 3_666 . . . ?
C33 C20 C19A C18A -177.9(9) 3_666 . . . ?
C33 C20 C21A O4A 6(4) 3_666 . . . ?
C33 C20 C21A C22A 172(3) 3_666 . . . ?
C33 C28 C29 O6 -3.7(10) . . . . ?
C33 C28 C29 C30 -179.6(4) . . . . ?
C33 C28 C27A C26A -179.9(12) . . . . ?
C33 C28 C29A O6A 2.0(14) . . . . ?
C33 C28 C29A C30A 179.0(5) . . . . ?
C34 C39 C38 C37 0.0 . . . . ?
C39 C34 C35 C36 0.0 . . . . ?
C39 C38 C37 C36 0.0 . . . . ?
C39 C38 C37 C41 -175.9(7) . . . . ?
C38 C37 C36 C35 0.0 . . . . ?
C37 C36 C35 C34 0.0 . . . . ?
C35 C34 C39 C38 0.0 . . . . ?
C40 C34 C39 C38 -179.1(5) . . . . ?
C40 C34 C35 C36 179.0(5) . . . . ?
C41 C37 C36 C35 175.7(7) . . . . ?
O5A C26A C27A C28 -172.2(12) . . . . ?
O6A C29A C30A C25 179.7(14) . . . . ?
C26A C25 C30A C29A -2.3(10) . . . . ?
C27A C28 C33 C20 107.9(12) . . . 3_666 ?
C27A C28 C29A O6A -179.6(13) . . . . ?
C27A C28 C29A C30A -2.6(16) . . . . ?
C29A C28 C33 C20 -73.7(8) . . . 3_666 ?
C29A C28 C27A C26A 2(2) . . . . ?
C30A C25 C26A O5A 173.1(8) . . . . ?
C30A C25 C26A C27A 1.3(14) . . . . ?
C31A O5A C26A C25 -160.1(7) . . . . ?
C31A O5A C26A C27A 11.2(15) . . . . ?
C32A O6A C29A C28 -179.0(11) . . . . ?
C32A O6A C29A C30A 4.1(14) . . . . ?
O3A C18A C19A C20 -172(3) . . . . ?
O4A C21A C22A C17 175(3) . . . . ?
C18A C17 C22A C21A -5(4) . . . . ?
C19A C20 C21A O4A -176(3) . . . . ?
C19A C20 C21A C22A -9(6) . . . . ?
C21A C20 C19A C18A 4(4) . . . . ?
C22A C17 C18A O3A 173(2) . . . . ?
C22A C17 C18A C19A 0.2(19) . . . . ?
C23A O3A C18A C17 -157(2) . . . . ?
C23A O3A C18A C19A 16(2) . . . . ?
C24A O4A C21A C20 -179(3) . . . . ?
C24A O4A C21A C22A 14(5) . . . . ?
